data_4502542
loop_
_publ_author_name
'Clarke, Heather D.'
'Arora, Kapildev K.'
'Bass, Heather'
'Kavuru, Padmini'
'Ong, Tien Teng'
'Pujari, Twarita'
'Wojtas, Lukasz'
'Zaworotko, Michael J.'

_publ_section_title
;
 Structure&#x2212;Stability Relationships in Cocrystal Hydrates: Does the
 Promiscuity of Water Make Crystalline Hydrates the Nemesis of Crystal
 Engineering?
;
_journal_issue 5
_journal_name_full 'Crystal Growth &amp; Design'
_journal_page_first 2152
_journal_paper_doi 10.1021/cg901345u
_journal_volume 10
_journal_year 2010
_chemical_formula_sum 'C14 H18 N4 O9'
_chemical_formula_weight 386.32
_chemical_name_systematic
;
 ?
;
_space_group_IT_number 15
_symmetry_cell_setting monoclinic
_symmetry_space_group_name_Hall '-C 2yc'
_symmetry_space_group_name_H-M 'C 1 2/c 1'
_atom_sites_solution_hydrogens geom
_atom_sites_solution_primary direct
_atom_sites_solution_secondary difmap
_audit_creation_method SHELXL-97
_cell_angle_alpha 90.00
_cell_angle_beta 92.962(9)
_cell_angle_gamma 90.00
_cell_formula_units_Z 8
_cell_length_a 27.737(9)
_cell_length_b 6.664(3)
_cell_length_c 17.345(8)
_cell_measurement_temperature 173(2)
_cell_volume 3202(2)
_computing_cell_refinement 'SAINT (Bruker, 2002)'
_computing_data_collection 'SMART (Bruker, 2002)'
_computing_data_reduction 'SAINT (Bruker, 2002)'
_computing_publication_material 'SHELXL-97 (Sheldrick, 1997)'
_computing_structure_refinement 'SHELXL-97 (Sheldrick, 1997)'
_computing_structure_solution 'SHELXS-97 (Sheldrick, 1990)'
_diffrn_ambient_temperature 173(2)
_diffrn_measured_fraction_theta_full 0.998
_diffrn_measured_fraction_theta_max 0.998
_diffrn_measurement_device_type 'BRUKER SMART APEXII CCD'
_diffrn_measurement_method 'omega scans'
_diffrn_radiation_monochromator graphite
_diffrn_radiation_source 'fine-focus sealed tube'
_diffrn_radiation_type MoK\a
_diffrn_radiation_wavelength 0.71073
_diffrn_reflns_av_R_equivalents 0.0693
_diffrn_reflns_av_sigmaI/netI 0.0844
_diffrn_reflns_limit_h_max 32
_diffrn_reflns_limit_h_min -29
_diffrn_reflns_limit_k_max 7
_diffrn_reflns_limit_k_min -6
_diffrn_reflns_limit_l_max 19
_diffrn_reflns_limit_l_min -20
_diffrn_reflns_number 7566
_diffrn_reflns_theta_full 25.03
_diffrn_reflns_theta_max 25.03
_diffrn_reflns_theta_min 2.35
_exptl_absorpt_coefficient_mu 0.136
_exptl_absorpt_correction_T_max 0.9866
_exptl_absorpt_correction_T_min 0.9669
_exptl_absorpt_correction_type multi-scan
_exptl_absorpt_process_details 'SADABS; (Sheldrick, 2003)'
_exptl_crystal_colour colourless
_exptl_crystal_density_diffrn 1.603
_exptl_crystal_density_method 'not measured'
_exptl_crystal_description block
_exptl_crystal_F_000 1616
_exptl_crystal_size_max 0.25
_exptl_crystal_size_mid 0.15
_exptl_crystal_size_min 0.10
_refine_diff_density_max 0.264
_refine_diff_density_min -0.210
_refine_diff_density_rms 0.057
_refine_ls_extinction_method none
_refine_ls_goodness_of_fit_ref 1.076
_refine_ls_hydrogen_treatment mixed
_refine_ls_matrix_type full
_refine_ls_number_parameters 272
_refine_ls_number_reflns 2815
_refine_ls_number_restraints 4
_refine_ls_restrained_S_all 1.076
_refine_ls_R_factor_all 0.0705
_refine_ls_R_factor_gt 0.0563
_refine_ls_shift/su_max 0.001
_refine_ls_shift/su_mean 0.000
_refine_ls_structure_factor_coef Fsqd
_refine_ls_weighting_details 'calc w=1/[\s^2^(Fo^2^)+(0.0447P)^2^+1.6168P] where P=(Fo^2^+2Fc^2^)/3'
_refine_ls_weighting_scheme calc
_refine_ls_wR_factor_gt 0.1383
_refine_ls_wR_factor_ref 0.1463
_reflns_number_gt 2275
_reflns_number_total 2815
_reflns_threshold_expression >2sigma(I)
_cod_data_source_file cg901345u_si_010.cif
_cod_data_source_block GALTBR
_cod_original_sg_symbol_H-M C2/c
_cod_database_code 4502542

loop_
_symmetry_equiv_pos_as_xyz
'x, y, z'
'-x, y, -z+1/2'
'x+1/2, y+1/2, z'
'-x+1/2, y+1/2, -z+1/2'
'-x, -y, -z'
'x, -y, z-1/2'
'-x+1/2, -y+1/2, -z'
'x+1/2, -y+1/2, z-1/2'

loop_
_atom_site_label
_atom_site_type_symbol
_atom_site_fract_x
_atom_site_fract_y
_atom_site_fract_z
_atom_site_U_iso_or_equiv
_atom_site_adp_type
_atom_site_occupancy
_atom_site_symmetry_multiplicity
_atom_site_calc_flag
_atom_site_refinement_flags
O12 O 0.20910(6) 0.3999(3) 0.06097(9) 0.0281(5) Uani 1 1 d .
N2 N 0.14514(7) 0.3475(3) 0.13547(11) 0.0241(5) Uani 1 1 d .
H2 H 0.1653 0.3602 0.1760 0.029 Uiso 1 1 calc R
N1 N 0.13485(7) 0.3509(3) 0.00085(11) 0.0254(5) Uani 1 1 d .
O13 O 0.08518(6) 0.2938(3) 0.21866(10) 0.0345(5) Uani 1 1 d .
C14 C 0.06821(9) 0.2931(4) 0.08155(15) 0.0270(6) Uani 1 1 d .
C12 C 0.16510(9) 0.3681(4) 0.06519(14) 0.0222(6) Uani 1 1 d .
N3 N 0.05171(7) 0.2930(3) -0.04725(12) 0.0295(5) Uani 1 1 d .
N4 N 0.01975(7) 0.2536(3) 0.06818(12) 0.0309(6) Uani 1 1 d .
C13 C 0.09742(9) 0.3092(4) 0.15152(14) 0.0256(6) Uani 1 1 d .
C15 C 0.01231(9) 0.2564(4) -0.00889(15) 0.0313(7) Uani 1 1 d .
H15 H -0.0185 0.2342 -0.0340 0.038 Uiso 1 1 calc R
C11 C 0.15325(10) 0.3664(4) -0.07674(15) 0.0350(7) Uani 1 1 d .
H11A H 0.1493 0.5044 -0.0956 0.052 Uiso 1 1 calc R
H11B H 0.1352 0.2748 -0.1117 0.052 Uiso 1 1 calc R
H11C H 0.1875 0.3304 -0.0747 0.052 Uiso 1 1 calc R
C16 C 0.08659(9) 0.3152(4) 0.01070(14) 0.0240(6) Uani 1 1 d .
C17 C -0.01501(9) 0.2166(5) 0.12706(16) 0.0417(8) Uani 1 1 d .
H17A H -0.0189 0.3386 0.1576 0.063 Uiso 1 1 calc R
H17B H -0.0033 0.1075 0.1609 0.063 Uiso 1 1 calc R
H17C H -0.0462 0.1788 0.1021 0.063 Uiso 1 1 calc R
O4 O 0.39201(6) 0.6574(3) 0.00069(9) 0.0285(5) Uani 1 1 d .
H4 H 0.3780 0.6486 0.0424 0.043 Uiso 1 1 calc R
O72 O 0.21347(6) 0.6224(3) -0.24131(10) 0.0352(5) Uani 1 1 d .
O3 O 0.42290(6) 0.6983(3) -0.14048(10) 0.0315(5) Uani 1 1 d .
H3 H 0.4289 0.7073 -0.1873 0.047 Uiso 1 1 calc R
O71 O 0.27441(6) 0.6091(3) -0.32037(9) 0.0323(5) Uani 1 1 d .
H71 H 0.2516 0.6020 -0.3540 0.048 Uiso 1 1 calc R
C4 C 0.35887(8) 0.6442(4) -0.05965(13) 0.0206(6) Uani 1 1 d .
C1 C 0.29336(8) 0.6247(4) -0.18647(14) 0.0224(6) Uani 1 1 d .
O5 O 0.29632(6) 0.5875(3) 0.02446(9) 0.0314(5) Uani 1 1 d .
H5 H 0.2678 0.5453 0.0242 0.047 Uiso 1 1 calc R
C2 C 0.34232(9) 0.6563(4) -0.19760(14) 0.0238(6) Uani 1 1 d .
H2A H 0.3534 0.6711 -0.2482 0.029 Uiso 1 1 calc R
C3 C 0.37456(8) 0.6658(4) -0.13410(14) 0.0228(6) Uani 1 1 d .
C6 C 0.27744(9) 0.6020(4) -0.11268(14) 0.0229(6) Uani 1 1 d .
H6 H 0.2441 0.5816 -0.1054 0.027 Uiso 1 1 calc R
C7 C 0.25667(9) 0.6196(4) -0.25085(14) 0.0233(6) Uani 1 1 d .
C5 C 0.30975(8) 0.6090(4) -0.04990(13) 0.0227(6) Uani 1 1 d .
O2W O 0.36772(8) 0.6318(3) 0.14840(11) 0.0380(6) Uani 1 1 d .
H21W H 0.3402(12) 0.614(5) 0.1534(18) 0.049(11) Uiso 1 1 d .
H22W H 0.3822(12) 0.693(5) 0.191(2) 0.059(10) Uiso 1 1 d .
O1W O 0.44820(14) 0.8308(7) -0.2818(2) 0.0277(9) Uani 0.50 1 d PD
H1W H 0.4367(19) 0.952(4) -0.276(3) 0.042 Uiso 0.50 1 d PD
O1W1 O 0.45805(19) 0.7355(8) -0.2834(3) 0.0422(14) Uiso 0.50 1 d PD
H12W H 0.4870(13) 0.793(9) -0.274(3) 0.063 Uiso 0.50 1 d PD
H11W H 0.4488(12) 0.791(4) -0.3297(9) 0.063 Uiso 1 1 d D

loop_
_atom_site_aniso_label
_atom_site_aniso_U_11
_atom_site_aniso_U_22
_atom_site_aniso_U_33
_atom_site_aniso_U_23
_atom_site_aniso_U_13
_atom_site_aniso_U_12
O12 0.0244(10) 0.0283(11) 0.0310(10) 0.0010(7) -0.0036(7) -0.0042(8)
N2 0.0215(11) 0.0230(12) 0.0266(11) -0.0019(9) -0.0092(9) -0.0008(9)
N1 0.0248(11) 0.0230(13) 0.0276(11) -0.0007(9) -0.0058(9) -0.0014(9)
O13 0.0229(9) 0.0479(14) 0.0322(11) 0.0019(9) -0.0034(8) 0.0042(9)
C14 0.0192(12) 0.0204(15) 0.0406(15) -0.0033(11) -0.0063(11) 0.0029(11)
C12 0.0250(13) 0.0141(14) 0.0269(13) 0.0001(10) -0.0060(10) 0.0013(10)
N3 0.0243(11) 0.0275(14) 0.0352(12) -0.0021(9) -0.0138(9) 0.0015(10)
N4 0.0215(11) 0.0335(14) 0.0369(13) -0.0012(10) -0.0061(9) -0.0009(10)
C13 0.0247(13) 0.0235(16) 0.0282(14) -0.0012(11) -0.0018(11) 0.0040(11)
C15 0.0248(14) 0.0316(17) 0.0360(15) -0.0031(12) -0.0120(11) 0.0013(12)
C11 0.0340(15) 0.0410(19) 0.0297(14) 0.0007(12) -0.0001(11) -0.0041(13)
C16 0.0232(13) 0.0162(14) 0.0319(14) -0.0014(10) -0.0050(10) 0.0032(11)
C17 0.0226(14) 0.060(2) 0.0426(17) -0.0025(15) 0.0029(12) -0.0061(14)
O4 0.0217(9) 0.0371(12) 0.0258(9) 0.0007(8) -0.0066(7) -0.0030(8)
O72 0.0216(10) 0.0532(14) 0.0303(10) 0.0009(8) -0.0041(8) 0.0028(9)
O3 0.0181(9) 0.0459(13) 0.0301(10) -0.0003(9) -0.0014(7) -0.0039(8)
O71 0.0272(10) 0.0462(13) 0.0229(10) -0.0019(8) -0.0051(7) -0.0002(9)
C4 0.0220(12) 0.0123(13) 0.0267(13) -0.0013(10) -0.0074(10) 0.0010(10)
C1 0.0226(12) 0.0137(14) 0.0302(14) -0.0004(10) -0.0041(10) 0.0010(10)
O5 0.0218(9) 0.0461(13) 0.0257(10) 0.0040(8) -0.0025(7) -0.0051(9)
C2 0.0264(13) 0.0199(14) 0.0247(13) -0.0008(10) -0.0013(10) 0.0017(11)
C3 0.0173(12) 0.0176(14) 0.0331(14) -0.0036(10) -0.0039(10) 0.0004(10)
C6 0.0179(12) 0.0178(14) 0.0325(14) 0.0005(10) -0.0040(10) 0.0008(10)
C7 0.0255(14) 0.0161(15) 0.0279(14) 0.0004(10) -0.0035(10) 0.0015(11)
C5 0.0242(13) 0.0177(14) 0.0258(13) -0.0002(10) -0.0020(10) 0.0010(11)
O2W 0.0250(11) 0.0602(16) 0.0281(11) 0.0013(9) -0.0046(8) -0.0127(10)
O1W 0.031(2) 0.017(2) 0.034(2) 0.0006(18) -0.0010(16) 0.0052(19)

loop_
_atom_type_symbol
_atom_type_description
_atom_type_scat_dispersion_real
_atom_type_scat_dispersion_imag
_atom_type_scat_source
C C 0.0033 0.0016 'International Tables Vol C Tables 4.2.6.8 and 6.1.1.4'
H H 0.0000 0.0000 'International Tables Vol C Tables 4.2.6.8 and 6.1.1.4'
N N 0.0061 0.0033 'International Tables Vol C Tables 4.2.6.8 and 6.1.1.4'
O O 0.0106 0.0060 'International Tables Vol C Tables 4.2.6.8 and 6.1.1.4'

loop_
_geom_angle_atom_site_label_1
_geom_angle_atom_site_label_2
_geom_angle_atom_site_label_3
_geom_angle
C12 N2 C13 129.0(2)
C12 N2 H2 115.5
C13 N2 H2 115.5
C12 N1 C16 118.2(2)
C12 N1 C11 121.0(2)
C16 N1 C11 120.8(2)
C16 C14 N4 106.0(2)
C16 C14 C13 122.4(2)
N4 C14 C13 131.5(2)
O12 C12 N1 121.9(2)
O12 C12 N2 120.8(2)
N1 C12 N2 117.3(2)
C15 N3 C16 102.7(2)
C15 N4 C14 105.3(2)
C15 N4 C17 128.7(2)
C14 N4 C17 126.0(2)
O13 C13 N2 121.0(2)
O13 C13 C14 128.6(2)
N2 C13 C14 110.4(2)
N3 C15 N4 114.4(2)
N3 C15 H15 122.8
N4 C15 H15 122.8
N1 C11 H11A 109.5
N1 C11 H11B 109.5
H11A C11 H11B 109.5
N1 C11 H11C 109.5
H11A C11 H11C 109.5
H11B C11 H11C 109.5
C14 C16 N3 111.6(2)
C14 C16 N1 122.8(2)
N3 C16 N1 125.6(2)
N4 C17 H17A 109.5
N4 C17 H17B 109.5
H17A C17 H17B 109.5
N4 C17 H17C 109.5
H17A C17 H17C 109.5
H17B C17 H17C 109.5
C4 O4 H4 109.5
C3 O3 H3 109.5
C7 O71 H71 109.5
O4 C4 C3 118.4(2)
O4 C4 C5 122.7(2)
C3 C4 C5 118.8(2)
C6 C1 C2 120.2(2)
C6 C1 C7 117.3(2)
C2 C1 C7 122.5(2)
C5 O5 H5 109.5
C3 C2 C1 119.3(2)
C3 C2 H2A 120.3
C1 C2 H2A 120.3
O3 C3 C2 122.6(2)
O3 C3 C4 116.5(2)
C2 C3 C4 120.9(2)
C5 C6 C1 120.2(2)
C5 C6 H6 119.9
C1 C6 H6 119.9
O72 C7 O71 122.5(2)
O72 C7 C1 122.9(2)
O71 C7 C1 114.6(2)
O5 C5 C6 123.0(2)
O5 C5 C4 116.4(2)
C6 C5 C4 120.5(2)
H21W O2W H22W 112(3)
H1W O1W H12W 124(5)
H1W O1W H11W 114(4)
H12W O1W H11W 89(4)
H12W O1W1 H11W 101(4)

loop_
_geom_bond_atom_site_label_1
_geom_bond_atom_site_label_2
_geom_bond_distance
O12 C12 1.244(3)
N2 C12 1.372(3)
N2 C13 1.390(3)
N2 H2 0.8800
N1 C12 1.366(3)
N1 C16 1.379(3)
N1 C11 1.467(3)
O13 C13 1.234(3)
C14 C16 1.363(4)
C14 N4 1.377(3)
C14 C13 1.428(3)
N3 C15 1.331(3)
N3 C16 1.367(3)
N4 C15 1.342(3)
N4 C17 1.461(3)
C15 H15 0.9500
C11 H11A 0.9800
C11 H11B 0.9800
C11 H11C 0.9800
C17 H17A 0.9800
C17 H17B 0.9800
C17 H17C 0.9800
O4 C4 1.360(3)
O4 H4 0.8400
O72 C7 1.218(3)
O3 C3 1.368(3)
O3 H3 0.8400
O71 C7 1.328(3)
O71 H71 0.8400
C4 C3 1.391(3)
C4 C5 1.401(3)
C1 C6 1.384(4)
C1 C2 1.397(3)
C1 C7 1.472(3)
O5 C5 1.368(3)
O5 H5 0.8400
C2 C3 1.384(3)
C2 H2A 0.9500
C6 C5 1.375(3)
C6 H6 0.9500
O2W H21W 0.78(3)
O2W H22W 0.91(4)
O1W H1W 0.88(2)
O1W H11W 0.873(17)
O1W1 H12W 0.90(2)
O1W1 H11W 0.909(17)

loop_
_geom_hbond_atom_site_label_D
_geom_hbond_atom_site_label_H
_geom_hbond_atom_site_label_A
_geom_hbond_distance_DH
_geom_hbond_distance_HA
_geom_hbond_distance_DA
_geom_hbond_angle_DHA
_geom_hbond_site_symmetry_A
N2 H2 O72 0.88 1.91 2.790(3) 174.9 6_566
O4 H4 O2W 0.84 1.88 2.688(3) 161.2 .
O4 H4 O5 0.84 2.31 2.747(2) 113.0 .
O3 H3 O1W1 0.84 1.90 2.722(5) 166.1 .
O3 H3 O1W 0.84 1.93 2.732(4) 158.1 .
O71 H71 O12 0.84 1.84 2.671(2) 170.5 6_565
O5 H5 O12 0.84 2.03 2.824(3) 158.6 .
O2W H21W O5 0.78(3) 2.50(3) 2.862(3) 110(3) .
O2W H22W O13 0.91(4) 1.90(4) 2.807(3) 174(3) 4
O1W H1W O13 0.88(2) 2.07(3) 2.902(5) 158(5) 7_565
O1W H11W N3 0.873(17) 2.133(16) 2.975(5) 162(3) 4_554
O1W1 H12W O1W 0.90(2) 2.01(3) 2.853(6) 156(5) 2_654
O1W1 H11W N3 0.909(17) 2.133(16) 2.961(5) 151(3) 4_554
